data_1522002
loop_
_publ_author_name
'Taguchi, H.'
'Matsu-ura, S.-I.'
'Nagao, M.'
'Kido, H.'

_publ_section_title
;
 Electrical properties of perovskite-type La (Cr1-x Mnx) O3+d
;
_journal_name_full 'Physik (Berlin)'
_journal_page_first 325
_journal_page_last 331
_journal_volume 270
_journal_year 1999
_chemical_formula_sum 'Cr0.8 La Mn0.2 O3'
_chemical_name_systematic 'La (Cr0.8 Mn0.2) O3'
_space_group_IT_number 62
_symmetry_space_group_name_Hall '-P 2ac 2n'
_symmetry_space_group_name_H-M 'P n m a'
_cell_angle_alpha 90
_cell_angle_beta 90
_cell_angle_gamma 90
_cell_formula_units_Z 4
_cell_length_a 5.4839
_cell_length_b 7.7698
_cell_length_c 5.5188
_cell_volume 235.149
_citation_journal_id_ASTM PHYBE3
_cod_data_source_file Taguchi_PHYBE3_1999_582.cif
_cod_data_source_block Cr0.8La1Mn0.2O3
_cod_original_cell_volume 235.1495
_cod_original_formula_sum 'Cr0.8 La1 Mn0.2 O3'
_cod_database_code 1522002

loop_
_symmetry_equiv_pos_as_xyz
x,y,z
-x+1/2,-y,z+1/2
x+1/2,-y+1/2,-z+1/2
-x,y+1/2,-z
-x,-y,-z
x-1/2,y,-z-1/2
-x-1/2,y-1/2,z-1/2
x,-y-1/2,z

loop_
_atom_site_label
_atom_site_type_symbol
_atom_site_fract_x
_atom_site_fract_y
_atom_site_fract_z
_atom_site_occupancy
_atom_site_U_iso_or_equiv
O2 O-2 0.273 0.035 0.727 1 0.0
O1 O-2 0.493 0.25 0.067 1 0.0
Cr1 Cr+3 0 0 0.5 0.8 0.0
Mn1 Mn+3 0 0 0.5 0.2 0.0
La1 La+3 0.019 0.25 -0.003 1 0.0
